data_7110183
loop_
_publ_author_name
'Sujit Mahato'
'Surajit Haldar'
'Chandan K. Jana'

_publ_section_title
;
 Diastereoselective alpha-C-H functionalization of aliphatic
 N-heterocycles: an efficient route to ring fused oxazines
;
_journal_name_full Chem.Commun.
_journal_page_first 332
_journal_paper_doi 10.1039/c3cc46191b
_journal_volume 50
_journal_year 2014
_chemical_compound_source synthesis
_chemical_formula_moiety 'C21 H19 N O2'
_chemical_formula_sum 'C21 H19 N O2'
_chemical_formula_weight 317.37
_chemical_name_systematic rac-(7aS,12R)-12-Phenyl-7a,8,10,11-tetrahydro-12H-7,9-dioxa-11a-aza-benzo[a]anthracene
_space_group_IT_number 14
_symmetry_cell_setting monoclinic
_symmetry_Int_Tables_number 14
_symmetry_space_group_name_Hall '-P 2yn'
_symmetry_space_group_name_H-M 'P 1 21/n 1'
_atom_sites_solution_hydrogens geom
_atom_sites_solution_primary direct
_atom_sites_solution_secondary difmap
_audit_creation_method SHELXL-97
_cell_angle_alpha 90.00
_cell_angle_beta 115.984(11)
_cell_angle_gamma 90.00
_cell_formula_units_Z 4
_cell_length_a 16.6693(12)
_cell_length_b 6.1313(3)
_cell_length_c 17.7664(17)
_cell_measurement_temperature 293(2)
_cell_volume 1632.3(3)
_computing_structure_refinement 'SHELXL-97 (Sheldrick, 1997)'
_computing_structure_solution 'SHELXS-97 (Sheldrick, 1990)'
_diffrn_ambient_temperature 293(2)
_diffrn_measured_fraction_theta_full 0.970
_diffrn_measured_fraction_theta_max 0.970
_diffrn_radiation_monochromator graphite
_diffrn_radiation_probe x-ray
_diffrn_radiation_type MoK\a
_diffrn_radiation_wavelength 0.71073
_diffrn_reflns_av_R_equivalents 0.0485
_diffrn_reflns_av_sigmaI/netI 0.0611
_diffrn_reflns_limit_h_max 19
_diffrn_reflns_limit_h_min -18
_diffrn_reflns_limit_k_max 7
_diffrn_reflns_limit_k_min -6
_diffrn_reflns_limit_l_max 10
_diffrn_reflns_limit_l_min -21
_diffrn_reflns_number 5126
_diffrn_reflns_theta_full 25.00
_diffrn_reflns_theta_max 25.00
_diffrn_reflns_theta_min 3.45
_diffrn_source 'fine-focus sealed tube'
_exptl_absorpt_coefficient_mu 0.083
_exptl_crystal_density_diffrn 1.291
_exptl_crystal_density_method 'not measured'
_exptl_crystal_F_000 672
_exptl_crystal_recrystallization_method ethylacetate
_refine_diff_density_max 0.216
_refine_diff_density_min -0.211
_refine_diff_density_rms 0.045
_refine_ls_extinction_method none
_refine_ls_goodness_of_fit_ref 1.091
_refine_ls_hydrogen_treatment mixed
_refine_ls_matrix_type full
_refine_ls_number_parameters 217
_refine_ls_number_reflns 2789
_refine_ls_number_restraints 0
_refine_ls_restrained_S_all 1.091
_refine_ls_R_factor_all 0.0817
_refine_ls_R_factor_gt 0.0550
_refine_ls_shift/su_max 0.000
_refine_ls_shift/su_mean 0.000
_refine_ls_structure_factor_coef Fsqd
_refine_ls_weighting_details 'calc w=1/[\s^2^(Fo^2^)+(0.0400P)^2^+0.4000P] where P=(Fo^2^+2Fc^2^)/3'
_refine_ls_weighting_scheme calc
_refine_ls_wR_factor_gt 0.1233
_refine_ls_wR_factor_ref 0.1407
_reflns_number_gt 1946
_reflns_number_total 2789
_reflns_threshold_expression >2sigma(I)
_cod_data_source_file c3cc46191b.txt
_cod_data_source_block ckj_132b
_cod_original_cell_volume 1632.3(2)
_cod_original_sg_symbol_H-M 'P 21/n'
_cod_database_code 7110183

loop_
_symmetry_equiv_pos_as_xyz
'x, y, z'
'-x+1/2, y+1/2, -z+1/2'
'-x, -y, -z'
'x-1/2, -y-1/2, z-1/2'

loop_
_atom_site_label
_atom_site_type_symbol
_atom_site_fract_x
_atom_site_fract_y
_atom_site_fract_z
_atom_site_U_iso_or_equiv
_atom_site_adp_type
_atom_site_occupancy
_atom_site_symmetry_multiplicity
_atom_site_calc_flag
_atom_site_refinement_flags
O2 O -0.16999(11) 0.3268(3) 0.33280(11) 0.0524(5) Uani 1 1 d .
O1 O 0.00348(10) 0.1195(2) 0.39293(11) 0.0491(5) Uani 1 1 d .
N1 N -0.01108(11) 0.4664(3) 0.32556(12) 0.0346(5) Uani 1 1 d .
C1 C 0.13783(14) 0.3250(3) 0.42436(14) 0.0329(5) Uani 1 1 d .
C12 C 0.10822(14) 0.4826(4) 0.28077(15) 0.0366(6) Uani 1 1 d .
C9 C 0.23245(14) 0.3418(4) 0.47502(14) 0.0364(6) Uani 1 1 d .
C18 C -0.03681(14) 0.2421(4) 0.31503(15) 0.0398(6) Uani 1 1 d .
H18 H -0.0186 0.1762 0.2747 0.048 Uiso 1 1 calc R
C11 C 0.08669(13) 0.4887(3) 0.35610(14) 0.0340(5) Uani 1 1 d .
H11 H 0.1030 0.6341 0.3811 0.041 Uiso 1 1 calc R
C2 C 0.09350(14) 0.1535(4) 0.43884(15) 0.0379(6) Uani 1 1 d .
C10 C 0.27743(15) 0.1779(4) 0.53583(15) 0.0402(6) Uani 1 1 d .
C8 C 0.28377(15) 0.5143(4) 0.46631(16) 0.0459(6) Uani 1 1 d .
H8 H 0.2556 0.6248 0.4278 0.055 Uiso 1 1 calc R
C21 C -0.04618(15) 0.5803(4) 0.37777(16) 0.0430(6) Uani 1 1 d .
H21A H -0.0316 0.7342 0.3810 0.052 Uiso 1 1 calc R
H21B H -0.0192 0.5209 0.4341 0.052 Uiso 1 1 calc R
C13 C 0.15146(16) 0.3098(4) 0.26485(16) 0.0458(6) Uani 1 1 d .
H13 H 0.1693 0.1913 0.3012 0.055 Uiso 1 1 calc R
C4 C 0.22703(16) 0.0094(4) 0.54917(16) 0.0459(6) Uani 1 1 d .
H4 H 0.2558 -0.0955 0.5900 0.055 Uiso 1 1 calc R
C3 C 0.13711(16) -0.0009(4) 0.50304(16) 0.0438(6) Uani 1 1 d .
H3 H 0.1043 -0.1092 0.5137 0.053 Uiso 1 1 calc R
C20 C -0.14566(16) 0.5515(4) 0.33991(18) 0.0529(7) Uani 1 1 d .
H20A H -0.1689 0.6255 0.3745 0.063 Uiso 1 1 calc R
H20B H -0.1723 0.6182 0.2848 0.063 Uiso 1 1 calc R
C19 C -0.13657(15) 0.2167(4) 0.28258(17) 0.0484(7) Uani 1 1 d .
H19A H -0.1658 0.2732 0.2259 0.058 Uiso 1 1 calc R
H19B H -0.1510 0.0629 0.2806 0.058 Uiso 1 1 calc R
C6 C 0.41877(17) 0.3569(5) 0.57108(18) 0.0623(8) Uani 1 1 d .
H6 H 0.4805 0.3613 0.6015 0.075 Uiso 1 1 calc R
C17 C 0.08233(16) 0.6572(4) 0.22550(17) 0.0504(7) Uani 1 1 d .
H17 H 0.0530 0.7752 0.2351 0.061 Uiso 1 1 calc R
C7 C 0.37427(17) 0.5219(5) 0.51351(18) 0.0579(8) Uani 1 1 d .
H7 H 0.4066 0.6383 0.5072 0.069 Uiso 1 1 calc R
C5 C 0.37144(16) 0.1897(5) 0.58251(16) 0.0533(7) Uani 1 1 d .
H5 H 0.4012 0.0816 0.6215 0.064 Uiso 1 1 calc R
C16 C 0.09986(19) 0.6570(5) 0.15575(18) 0.0625(8) Uani 1 1 d .
H16 H 0.0821 0.7744 0.1189 0.075 Uiso 1 1 calc R
C15 C 0.14319(18) 0.4840(5) 0.14141(18) 0.0609(8) Uani 1 1 d .
H15 H 0.1552 0.4848 0.0950 0.073 Uiso 1 1 calc R
C14 C 0.16880(17) 0.3104(5) 0.19475(18) 0.0570(8) Uani 1 1 d .
H14 H 0.1978 0.1927 0.1845 0.068 Uiso 1 1 calc R

loop_
_atom_site_aniso_label
_atom_site_aniso_U_11
_atom_site_aniso_U_22
_atom_site_aniso_U_33
_atom_site_aniso_U_23
_atom_site_aniso_U_13
_atom_site_aniso_U_12
O2 0.0383(10) 0.0657(12) 0.0557(13) 0.0078(10) 0.0229(9) -0.0044(8)
O1 0.0349(9) 0.0455(10) 0.0536(12) 0.0098(9) 0.0071(8) -0.0048(7)
N1 0.0281(10) 0.0403(10) 0.0345(11) 0.0010(9) 0.0129(9) -0.0001(8)
C1 0.0294(11) 0.0418(12) 0.0259(12) 0.0007(10) 0.0106(10) 0.0022(10)
C12 0.0270(11) 0.0464(13) 0.0320(13) 0.0030(11) 0.0086(10) -0.0037(10)
C9 0.0317(12) 0.0512(13) 0.0265(13) -0.0021(11) 0.0129(10) 0.0015(10)
C18 0.0327(12) 0.0446(13) 0.0366(15) -0.0016(11) 0.0101(11) -0.0015(10)
C11 0.0268(11) 0.0406(12) 0.0309(13) 0.0003(11) 0.0092(10) -0.0018(9)
C2 0.0321(12) 0.0413(12) 0.0356(14) -0.0006(11) 0.0106(11) 0.0002(10)
C10 0.0347(12) 0.0549(14) 0.0258(13) 0.0002(12) 0.0085(11) 0.0082(11)
C8 0.0339(13) 0.0637(16) 0.0366(15) 0.0044(13) 0.0121(11) -0.0029(11)
C21 0.0391(13) 0.0469(13) 0.0431(15) -0.0004(12) 0.0182(12) 0.0026(11)
C13 0.0413(14) 0.0553(15) 0.0393(15) 0.0018(13) 0.0164(12) 0.0039(12)
C4 0.0475(15) 0.0500(14) 0.0330(14) 0.0054(12) 0.0110(12) 0.0115(12)
C3 0.0481(15) 0.0416(13) 0.0388(15) 0.0055(12) 0.0163(12) 0.0016(11)
C20 0.0405(14) 0.0637(17) 0.0586(19) -0.0013(15) 0.0255(14) 0.0053(12)
C19 0.0323(13) 0.0532(15) 0.0519(17) -0.0021(13) 0.0112(13) -0.0061(11)
C6 0.0275(13) 0.100(2) 0.0461(17) 0.0029(17) 0.0040(13) 0.0019(14)
C17 0.0461(15) 0.0577(16) 0.0480(17) 0.0141(14) 0.0211(13) 0.0074(12)
C7 0.0360(14) 0.0819(19) 0.0503(18) 0.0002(16) 0.0139(13) -0.0111(14)
C5 0.0392(14) 0.0782(19) 0.0333(15) 0.0061(14) 0.0073(12) 0.0137(13)
C16 0.0592(18) 0.080(2) 0.0491(19) 0.0235(16) 0.0245(16) 0.0006(15)
C15 0.0502(16) 0.099(2) 0.0379(16) 0.0006(17) 0.0235(14) -0.0123(16)
C14 0.0496(16) 0.0763(19) 0.0486(18) -0.0086(16) 0.0248(14) 0.0041(14)

loop_
_atom_type_symbol
_atom_type_description
_atom_type_scat_dispersion_real
_atom_type_scat_dispersion_imag
_atom_type_scat_source
C C 0.0033 0.0016 'International Tables Vol C Tables 4.2.6.8 and 6.1.1.4'
H H 0.0000 0.0000 'International Tables Vol C Tables 4.2.6.8 and 6.1.1.4'
N N 0.0061 0.0033 'International Tables Vol C Tables 4.2.6.8 and 6.1.1.4'
O O 0.0106 0.0060 'International Tables Vol C Tables 4.2.6.8 and 6.1.1.4'

loop_
_geom_angle_atom_site_label_1
_geom_angle_atom_site_label_2
_geom_angle_atom_site_label_3
_geom_angle
C19 O2 C20 109.99(18)
C2 O1 C18 114.53(17)
C18 N1 C21 111.08(18)
C18 N1 C11 110.84(16)
C21 N1 C11 113.76(17)
C2 C1 C9 118.1(2)
C2 C1 C11 119.80(19)
C9 C1 C11 122.11(19)
C13 C12 C17 118.4(2)
C13 C12 C11 122.8(2)
C17 C12 C11 118.7(2)
C8 C9 C10 118.0(2)
C8 C9 C1 122.5(2)
C10 C9 C1 119.5(2)
N1 C18 O1 112.70(18)
N1 C18 C19 111.48(18)
O1 C18 C19 106.38(19)
N1 C11 C1 112.00(17)
N1 C11 C12 108.62(17)
C1 C11 C12 114.72(18)
C1 C2 O1 122.9(2)
C1 C2 C3 122.4(2)
O1 C2 C3 114.8(2)
C4 C10 C5 121.6(2)
C4 C10 C9 119.2(2)
C5 C10 C9 119.1(2)
C7 C8 C9 121.1(2)
N1 C21 C20 109.1(2)
C12 C13 C14 120.8(2)
C3 C4 C10 120.8(2)
C4 C3 C2 119.8(2)
O2 C20 C21 111.6(2)
O2 C19 C18 112.5(2)
C5 C6 C7 119.8(2)
C12 C17 C16 120.5(2)
C8 C7 C6 120.9(3)
C6 C5 C10 121.0(2)
C15 C16 C17 120.0(3)
C14 C15 C16 120.4(3)
C15 C14 C13 119.9(3)

loop_
_geom_bond_atom_site_label_1
_geom_bond_atom_site_label_2
_geom_bond_distance
O2 C19 1.413(3)
O2 C20 1.426(3)
O1 C2 1.374(3)
O1 C18 1.455(3)
N1 C18 1.429(3)
N1 C21 1.472(3)
N1 C11 1.481(2)
C1 C2 1.373(3)
C1 C9 1.437(3)
C1 C11 1.516(3)
C12 C13 1.379(3)
C12 C17 1.387(3)
C12 C11 1.530(3)
C9 C8 1.411(3)
C9 C10 1.425(3)
C18 C19 1.511(3)
C2 C3 1.414(3)
C10 C4 1.415(3)
C10 C5 1.418(3)
C8 C7 1.368(3)
C21 C20 1.502(3)
C13 C14 1.396(3)
C4 C3 1.359(3)
C6 C5 1.362(4)
C6 C7 1.398(4)
C17 C16 1.392(4)
C16 C15 1.369(4)
C15 C14 1.363(4)
